data_2236785
loop_
_publ_author_name
'Gielara-Korza\'nska, Agnieszka'
'Stefa\'nski, Tomasz'
'Korza\'nski, Artur'
'Sobiak, Stanis\/law'

_publ_section_title
;
 (<i>E</i>)-1-[4-(Methylsulfanyl)phenyl]-2-(2,3,4-trimethoxyphenyl)ethene
;
_journal_coeditor_code ZS2220
_journal_issue 9
_journal_name_full 'Acta Crystallographica Section E'
_journal_page_first o2791
_journal_paper_doi 10.1107/S1600536812036288
_journal_volume 68
_journal_year 2012
_chemical_formula_iupac 'C18 H20 O3 S'
_chemical_formula_moiety 'C18 H20 O3 S'
_chemical_formula_sum 'C18 H20 O3 S'
_chemical_formula_weight 316.40
_chemical_melting_point 417
_chemical_name_systematic
;
(<i>E</i>)-1-[4-(Methylsulfanyl)phenyl]-2-(2,3,4-trimethoxyphenyl)ethene
;
_space_group_IT_number 14
_symmetry_cell_setting monoclinic
_symmetry_space_group_name_Hall '-P 2ybc'
_symmetry_space_group_name_H-M 'P 1 21/c 1'
_atom_sites_solution_hydrogens difmap
_atom_sites_solution_primary direct
_atom_sites_solution_secondary difmap
_audit_creation_method SHELXL-97
_cell_angle_alpha 90.00
_cell_angle_beta 90.705(3)
_cell_angle_gamma 90.00
_cell_formula_units_Z 4
_cell_length_a 13.9633(4)
_cell_length_b 7.7094(2)
_cell_length_c 15.1518(4)
_cell_measurement_reflns_used 6497
_cell_measurement_temperature 293(2)
_cell_measurement_theta_max 29.0045
_cell_measurement_theta_min 2.6350
_cell_volume 1630.95(8)
_computing_cell_refinement 'CrysAlis PRO (Agilent, 2010)'
_computing_data_collection 'CrysAlis PRO (Agilent, 2010)'
_computing_data_reduction 'CrysAlis PRO (Agilent, 2010)'
_computing_molecular_graphics 'SHELXTL (Sheldrick, 2008) and Mercury (Macrae <i>et al.</i>, 2008)'
_computing_publication_material 'SHELXL97 (Sheldrick, 2008)'
_computing_structure_refinement 'SHELXL97 (Sheldrick, 2008)'
_computing_structure_solution 'SHELXS97 (Sheldrick, 2008)'
_diffrn_ambient_temperature 293(2)
_diffrn_detector_area_resol_mean 10.3088
_diffrn_measured_fraction_theta_full 0.999
_diffrn_measured_fraction_theta_max 0.999
_diffrn_measurement_device_type 'Agilent Xcalibur Atlas CCD-detector'
_diffrn_measurement_method '\w scans'
_diffrn_radiation_monochromator graphite
_diffrn_radiation_source 'fine-focus sealed tube'
_diffrn_radiation_type MoK\a
_diffrn_radiation_wavelength 0.71073
_diffrn_reflns_av_R_equivalents 0.0247
_diffrn_reflns_av_sigmaI/netI 0.0235
_diffrn_reflns_limit_h_max 16
_diffrn_reflns_limit_h_min -14
_diffrn_reflns_limit_k_max 8
_diffrn_reflns_limit_k_min -9
_diffrn_reflns_limit_l_max 18
_diffrn_reflns_limit_l_min -18
_diffrn_reflns_number 8931
_diffrn_reflns_theta_full 25.00
_diffrn_reflns_theta_max 25.00
_diffrn_reflns_theta_min 2.69
_diffrn_standards_number 0
_exptl_absorpt_coefficient_mu 0.208
_exptl_absorpt_correction_T_max 1.000
_exptl_absorpt_correction_T_min 0.900
_exptl_absorpt_correction_type multi-scan
_exptl_absorpt_process_details '(CrysAlis PRO; Agilent, 2010)'
_exptl_crystal_colour colourless
_exptl_crystal_density_diffrn 1.289
_exptl_crystal_density_method 'not measured'
_exptl_crystal_description plate
_exptl_crystal_F_000 672
_exptl_crystal_size_max 0.55
_exptl_crystal_size_mid 0.5
_exptl_crystal_size_min 0.01
_refine_diff_density_max 0.169
_refine_diff_density_min -0.246
_refine_ls_extinction_method none
_refine_ls_goodness_of_fit_ref 1.124
_refine_ls_hydrogen_treatment refall
_refine_ls_matrix_type full
_refine_ls_number_parameters 279
_refine_ls_number_reflns 2862
_refine_ls_number_restraints 0
_refine_ls_restrained_S_all 1.124
_refine_ls_R_factor_all 0.0725
_refine_ls_R_factor_gt 0.0502
_refine_ls_shift/su_max 0.001
_refine_ls_shift/su_mean 0.000
_refine_ls_structure_factor_coef Fsqd
_refine_ls_weighting_details 'calc w=1/[\s^2^(Fo^2^)+(0.0252P)^2^+1.2649P] where P=(Fo^2^+2Fc^2^)/3'
_refine_ls_weighting_scheme calc
_refine_ls_wR_factor_gt 0.0984
_refine_ls_wR_factor_ref 0.1053
_reflns_number_gt 2229
_reflns_number_total 2862
_reflns_threshold_expression I>2\s(I)
_cod_data_source_file zs2220.cif
_cod_data_source_block I
_cod_original_sg_symbol_H-M 'P 21/c'
_cod_database_code 2236785
_cod_database_fobs_code 2236785

loop_
_symmetry_equiv_pos_as_xyz
'x, y, z'
'-x, y+1/2, -z+1/2'
'-x, -y, -z'
'x, -y-1/2, z-1/2'

loop_
_atom_site_type_symbol
_atom_site_label
_atom_site_fract_x
_atom_site_fract_y
_atom_site_fract_z
_atom_site_U_iso_or_equiv
_atom_site_adp_type
_atom_site_calc_flag
_atom_site_occupancy
_atom_site_symmetry_multiplicity
C C1 0.61061(17) 0.0320(3) 0.76027(15) 0.0414(6) Uani d 1 1
C C2 0.55297(19) 0.1096(4) 0.69676(16) 0.0473(6) Uani d 1 1
H H2 0.4970(17) 0.165(3) 0.7110(14) 0.045(7) Uiso d 1 1
C C3 0.57983(19) 0.1080(4) 0.60942(16) 0.0485(7) Uani d 1 1
H H3 0.5392(18) 0.162(4) 0.5676(16) 0.055(8) Uiso d 1 1
C C4 0.66434(17) 0.0313(3) 0.58195(15) 0.0414(6) Uani d 1 1
C C5 0.72238(19) -0.0446(4) 0.64716(17) 0.0476(6) Uani d 1 1
H H5 0.7822(19) -0.096(3) 0.6326(16) 0.054(8) Uiso d 1 1
C C6 0.69588(19) -0.0444(4) 0.73424(16) 0.0478(6) Uani d 1 1
H H6 0.7355(19) -0.101(4) 0.7777(17) 0.059(8) Uiso d 1 1
S S7 0.58562(5) 0.02516(10) 0.87413(4) 0.0535(2) Uani d 1 1
C C8 0.4734(3) 0.1316(6) 0.8820(2) 0.0704(10) Uani d 1 1
H H8C 0.482(3) 0.258(6) 0.863(3) 0.120(15) Uiso d 1 1
H H8B 0.428(2) 0.071(4) 0.850(2) 0.081(11) Uiso d 1 1
H H8A 0.456(2) 0.131(4) 0.942(2) 0.086(10) Uiso d 1 1
C C9 0.68881(19) 0.0317(4) 0.48811(16) 0.0467(6) Uani d 1 1
H H9 0.6450(19) 0.091(4) 0.4513(17) 0.059(8) Uiso d 1 1
C C10 0.76519(19) -0.0373(3) 0.45162(16) 0.0431(6) Uani d 1 1
H H10 0.8099(18) -0.093(3) 0.4862(16) 0.050(7) Uiso d 1 1
C C11 0.78855(16) -0.0365(3) 0.35739(14) 0.0393(5) Uani d 1 1
C C12 0.73453(18) 0.0533(3) 0.29456(16) 0.0445(6) Uani d 1 1
H H12 0.6803(18) 0.120(3) 0.3124(16) 0.054(7) Uiso d 1 1
C C13 0.75702(18) 0.0514(4) 0.20615(16) 0.0452(6) Uani d 1 1
H H13 0.7196(17) 0.117(3) 0.1650(16) 0.049(7) Uiso d 1 1
C C14 0.83398(17) -0.0449(3) 0.17705(14) 0.0410(6) Uani d 1 1
C C15 0.89145(16) -0.1333(3) 0.23833(15) 0.0388(6) Uani d 1 1
C C16 0.86901(17) -0.1269(3) 0.32758(15) 0.0395(6) Uani d 1 1
O O17 0.92198(13) -0.2190(3) 0.38833(11) 0.0578(5) Uani d 1 1
C C18 1.0193(3) -0.1635(6) 0.4006(3) 0.0774(11) Uani d 1 1
H H18B 1.035(3) -0.201(5) 0.457(3) 0.116(14) Uiso d 1 1
H H18A 1.056(3) -0.217(6) 0.356(3) 0.139(18) Uiso d 1 1
H H18C 1.024(4) -0.033(8) 0.399(3) 0.19(2) Uiso d 1 1
O O19 0.96529(12) -0.2384(2) 0.21239(11) 0.0502(5) Uani d 1 1
C C20 1.0435(2) -0.1512(5) 0.1699(2) 0.0614(8) Uani d 1 1
H H20C 1.092(3) -0.230(5) 0.166(2) 0.105(13) Uiso d 1 1
H H20B 1.027(2) -0.119(5) 0.109(2) 0.104(13) Uiso d 1 1
H H20A 1.062(3) -0.048(7) 0.200(3) 0.15(2) Uiso d 1 1
O O21 0.85858(12) -0.0665(2) 0.09066(10) 0.0511(5) Uani d 1 1
C C22 0.7946(2) 0.0007(5) 0.02544(19) 0.0604(8) Uani d 1 1
H H22C 0.790(2) 0.128(4) 0.0280(17) 0.067(9) Uiso d 1 1
H H22B 0.820(2) -0.030(4) -0.0289(19) 0.066(9) Uiso d 1 1
H H22A 0.729(3) -0.053(4) 0.030(2) 0.093(11) Uiso d 1 1

loop_
_atom_site_aniso_label
_atom_site_aniso_U_11
_atom_site_aniso_U_22
_atom_site_aniso_U_33
_atom_site_aniso_U_12
_atom_site_aniso_U_13
_atom_site_aniso_U_23
C1 0.0440(14) 0.0393(14) 0.0407(12) -0.0025(12) -0.0003(10) 0.0012(11)
C2 0.0412(14) 0.0562(17) 0.0445(14) 0.0144(13) 0.0042(11) 0.0008(12)
C3 0.0451(15) 0.0568(18) 0.0435(14) 0.0140(13) -0.0012(11) 0.0069(12)
C4 0.0432(13) 0.0376(14) 0.0433(12) 0.0018(12) 0.0024(10) 0.0016(11)
C5 0.0430(14) 0.0470(16) 0.0527(15) 0.0110(13) 0.0044(12) 0.0026(12)
C6 0.0471(15) 0.0502(16) 0.0459(14) 0.0097(13) -0.0036(12) 0.0071(12)
S7 0.0570(4) 0.0646(5) 0.0391(3) 0.0026(4) 0.0009(3) 0.0045(3)
C8 0.059(2) 0.103(3) 0.0489(18) 0.006(2) 0.0105(15) -0.0036(19)
C9 0.0469(15) 0.0486(16) 0.0446(13) 0.0087(13) 0.0032(11) 0.0044(12)
C10 0.0463(15) 0.0389(14) 0.0441(13) 0.0013(12) 0.0035(11) 0.0018(11)
C11 0.0396(13) 0.0352(13) 0.0433(12) -0.0036(11) 0.0030(10) -0.0026(11)
C12 0.0392(14) 0.0456(16) 0.0487(14) 0.0078(12) 0.0029(11) -0.0028(12)
C13 0.0415(14) 0.0492(16) 0.0447(13) 0.0030(13) -0.0035(11) 0.0027(12)
C14 0.0412(13) 0.0418(14) 0.0401(12) -0.0064(12) 0.0041(10) -0.0027(11)
C15 0.0384(13) 0.0288(13) 0.0494(13) 0.0004(11) 0.0073(10) -0.0031(10)
C16 0.0429(13) 0.0305(13) 0.0452(13) 0.0010(11) 0.0031(10) 0.0035(10)
O17 0.0595(12) 0.0597(13) 0.0545(10) 0.0221(10) 0.0079(9) 0.0170(9)
C18 0.070(2) 0.090(3) 0.072(2) 0.023(2) -0.0233(19) -0.001(2)
O19 0.0539(11) 0.0388(10) 0.0583(10) 0.0096(9) 0.0156(8) 0.0020(8)
C20 0.0468(17) 0.064(2) 0.074(2) 0.0107(17) 0.0185(15) 0.0018(18)
O21 0.0515(10) 0.0631(13) 0.0389(9) 0.0022(9) 0.0028(8) -0.0015(8)
C22 0.065(2) 0.073(3) 0.0427(15) 0.0063(19) -0.0016(14) 0.0032(15)

loop_
_atom_type_symbol
_atom_type_description
_atom_type_scat_dispersion_real
_atom_type_scat_dispersion_imag
_atom_type_scat_source
C C 0.0033 0.0016 'International Tables Vol C Tables 4.2.6.8 and 6.1.1.4'
H H 0.0000 0.0000 'International Tables Vol C Tables 4.2.6.8 and 6.1.1.4'
O O 0.0106 0.0060 'International Tables Vol C Tables 4.2.6.8 and 6.1.1.4'
S S 0.1246 0.1234 'International Tables Vol C Tables 4.2.6.8 and 6.1.1.4'

loop_
_geom_angle_atom_site_label_1
_geom_angle_atom_site_label_2
_geom_angle_atom_site_label_3
_geom_angle
C2 C1 C6 118.6(2)
C2 C1 S7 124.92(19)
C6 C1 S7 116.43(18)
C3 C2 C1 120.0(2)
C3 C2 H2 118.2(14)
C1 C2 H2 121.8(14)
C2 C3 C4 122.2(2)
C2 C3 H3 118.2(15)
C4 C3 H3 119.6(15)
C3 C4 C5 117.0(2)
C3 C4 C9 119.9(2)
C5 C4 C9 123.1(2)
C6 C5 C4 121.2(2)
C6 C5 H5 117.9(15)
C4 C5 H5 120.9(15)
C5 C6 C1 121.0(2)
C5 C6 H6 119.9(16)
C1 C6 H6 119.1(16)
C1 S7 C8 103.76(14)
S7 C8 H8C 108(2)
S7 C8 H8B 109(2)
H8C C8 H8B 115(3)
S7 C8 H8A 108(2)
H8C C8 H8A 108(3)
H8B C8 H8A 109(3)
C10 C9 C4 127.2(2)
C10 C9 H9 118.0(16)
C4 C9 H9 114.7(16)
C9 C10 C11 126.6(2)
C9 C10 H10 119.9(15)
C11 C10 H10 113.5(15)
C12 C11 C16 117.2(2)
C12 C11 C10 122.8(2)
C16 C11 C10 120.0(2)
C13 C12 C11 122.1(2)
C13 C12 H12 118.0(15)
C11 C12 H12 119.9(15)
C12 C13 C14 120.2(2)
C12 C13 H13 120.0(15)
C14 C13 H13 119.9(15)
O21 C14 C13 125.2(2)
O21 C14 C15 115.3(2)
C13 C14 C15 119.5(2)
O19 C15 C16 118.5(2)
O19 C15 C14 121.7(2)
C16 C15 C14 119.6(2)
O17 C16 C15 120.5(2)
O17 C16 C11 118.0(2)
C15 C16 C11 121.4(2)
C16 O17 C18 115.7(2)
O17 C18 H18B 104(2)
O17 C18 H18A 108(3)
H18B C18 H18A 113(4)
O17 C18 H18C 111(3)
H18B C18 H18C 108(4)
H18A C18 H18C 113(4)
C15 O19 C20 115.4(2)
O19 C20 H20C 107(2)
O19 C20 H20B 111(2)
H20C C20 H20B 106(3)
O19 C20 H20A 112(3)
H20C C20 H20A 112(3)
H20B C20 H20A 108(4)
C14 O21 C22 117.2(2)
O21 C22 H22C 112.2(17)
O21 C22 H22B 106.2(17)
H22C C22 H22B 108(2)
O21 C22 H22A 111.2(19)
H22C C22 H22A 110(3)
H22B C22 H22A 108(3)

loop_
_geom_bond_atom_site_label_1
_geom_bond_atom_site_label_2
_geom_bond_distance
C1 C2 1.383(3)
C1 C6 1.390(3)
C1 S7 1.765(2)
C2 C3 1.380(3)
C2 H2 0.92(2)
C3 C4 1.388(3)
C3 H3 0.94(3)
C4 C5 1.398(3)
C4 C9 1.466(3)
C5 C6 1.375(3)
C5 H5 0.95(3)
C6 H6 0.96(3)
S7 C8 1.774(3)
C8 H8C 1.03(4)
C8 H8B 0.93(3)
C8 H8A 0.94(3)
C9 C10 1.319(3)
C9 H9 0.94(3)
C10 C11 1.469(3)
C10 H10 0.92(2)
C11 C12 1.392(3)
C11 C16 1.401(3)
C12 C13 1.380(3)
C12 H12 0.96(3)
C13 C14 1.382(3)
C13 H13 0.95(2)
C14 O21 1.368(3)
C14 C15 1.397(3)
C15 O19 1.373(3)
C15 C16 1.393(3)
C16 O17 1.372(3)
O17 C18 1.435(4)
C18 H18B 0.92(4)
C18 H18A 0.95(4)
C18 H18C 1.00(6)
O19 C20 1.441(3)
C20 H20C 0.91(4)
C20 H20B 0.98(4)
C20 H20A 0.95(5)
O21 C22 1.422(3)
C22 H22C 0.99(3)
C22 H22B 0.93(3)
C22 H22A 1.01(3)

loop_
_geom_hbond_atom_site_label_D
_geom_hbond_atom_site_label_H
_geom_hbond_atom_site_label_A
_geom_hbond_site_symmetry_A
_geom_hbond_distance_DH
_geom_hbond_distance_HA
_geom_hbond_distance_DA
_geom_hbond_angle_DHA
C22 H22B O17 4 0.93(3) 2.72(3) 3.505(4) 143(2)

loop_
_geom_torsion_atom_site_label_1
_geom_torsion_atom_site_label_2
_geom_torsion_atom_site_label_3
_geom_torsion_atom_site_label_4
_geom_torsion
C6 C1 C2 C3 1.0(4)
S7 C1 C2 C3 179.7(2)
C1 C2 C3 C4 -0.5(4)
C2 C3 C4 C5 -0.3(4)
C2 C3 C4 C9 179.3(3)
C3 C4 C5 C6 0.7(4)
C9 C4 C5 C6 -178.9(3)
C4 C5 C6 C1 -0.3(4)
C2 C1 C6 C5 -0.6(4)
S7 C1 C6 C5 -179.4(2)
C2 C1 S7 C8 1.6(3)
C6 C1 S7 C8 -179.7(2)
C3 C4 C9 C10 -179.0(3)
C5 C4 C9 C10 0.6(4)
C4 C9 C10 C11 179.7(2)
C9 C10 C11 C12 5.8(4)
C9 C10 C11 C16 -175.1(3)
C16 C11 C12 C13 1.5(4)
C10 C11 C12 C13 -179.4(2)
C11 C12 C13 C14 1.5(4)
C12 C13 C14 O21 174.9(2)
C12 C13 C14 C15 -3.1(4)
O21 C14 C15 O19 -2.0(3)
C13 C14 C15 O19 176.2(2)
O21 C14 C15 C16 -176.6(2)
C13 C14 C15 C16 1.6(4)
O19 C15 C16 O17 2.3(3)
C14 C15 C16 O17 177.1(2)
O19 C15 C16 C11 -173.4(2)
C14 C15 C16 C11 1.4(4)
C12 C11 C16 O17 -178.7(2)
C10 C11 C16 O17 2.2(3)
C12 C11 C16 C15 -2.9(4)
C10 C11 C16 C15 178.0(2)
C15 C16 O17 C18 66.6(3)
C11 C16 O17 C18 -117.6(3)
C16 C15 O19 C20 -119.7(3)
C14 C15 O19 C20 65.6(3)
C13 C14 O21 C22 -6.6(4)
C15 C14 O21 C22 171.5(3)

loop_
_cod_related_entry_id
_cod_related_entry_database
_cod_related_entry_code
1 ChemSpider 28513696
